data_4324323
loop_
_publ_author_name
'Alexander M. Willcocks'
'Alexander Gilbank'
'Stephen P. Richards'
'Simon K. Brayshaw'
'Andrew J. Kingsley'
'Raj Odedra'
'Andrew L. Johnson'

_publ_contact_author_address
;
Department of Chemistry,
University of Bath.
Claverton Down.
Bath.
BA2 7AY
United Kingdon
;
_publ_contact_author_email a.l.johnson@bath.ac.uk
_publ_contact_author_fax '+44 (0) 1225 386231'
_publ_contact_author_name
;
Dr. Andrew L. Johnson
;
_publ_contact_author_phone '+44 (0) 1225 384467'
_publ_section_title
;
 Synthesis and Structure of 6-Aminofulvene-2-aldiminate Complexes
;
_journal_name_full 'Inorganic Chemistry'
_journal_page_first 937
_journal_page_last 948
_journal_paper_doi 10.1021/ic101524b
_journal_volume 50
_journal_year 2011
_chemical_formula_sum 'C35 H46 Cu N3'
_chemical_formula_weight 572.29
_chemical_name_common 4
_chemical_name_systematic
; 
 ? 
;
_space_group_IT_number 2
_symmetry_cell_setting triclinic
_symmetry_space_group_name_Hall '-P 1'
_symmetry_space_group_name_H-M 'P -1'
_atom_sites_solution_hydrogens geom
_atom_sites_solution_primary direct
_atom_sites_solution_secondary difmap
_audit_creation_method SHELXL-97
_cell_angle_alpha 97.1120(10)
_cell_angle_beta 91.9950(10)
_cell_angle_gamma 106.002(2)
_cell_formula_units_Z 2
_cell_length_a 9.0040(2)
_cell_length_b 9.7290(2)
_cell_length_c 19.8460(6)
_cell_measurement_reflns_used 15385
_cell_measurement_temperature 150(2)
_cell_measurement_theta_max 24.71
_cell_measurement_theta_min 3.25
_cell_volume 1653.95(7)
_computing_cell_refinement 'HKL Scalepack (Otwinowski & Minor 1997)'
_computing_data_collection 'Kappa CCD'
_computing_data_reduction 'Denzo and Scalepak (Otwinowski & Minor, 1997)'
_computing_molecular_graphics 'ORTEP 3 for Windows (Farrugia, 1997)'
_computing_publication_material 'SHELXL-97 (Sheldrick, 1997)'
_computing_structure_refinement 'SHELXL-97 (Sheldrick, 1997)'
_computing_structure_solution 'SHELXS-86 (Sheldrick, 1986)'
_diffrn_ambient_temperature 150(2)
_diffrn_measured_fraction_theta_full 0.997
_diffrn_measured_fraction_theta_max 0.997
_diffrn_measurement_device_type 'Bruker Kappa CCD Diffractometer'
_diffrn_measurement_method 'omega and phi scans'
_diffrn_radiation_monochromator graphite
_diffrn_radiation_source 'fine-focus sealed tube'
_diffrn_radiation_type MoK\a
_diffrn_radiation_wavelength 0.71073
_diffrn_reflns_av_R_equivalents 0.0314
_diffrn_reflns_av_sigmaI/netI 0.0454
_diffrn_reflns_limit_h_max 10
_diffrn_reflns_limit_h_min -10
_diffrn_reflns_limit_k_max 11
_diffrn_reflns_limit_k_min -11
_diffrn_reflns_limit_l_max 22
_diffrn_reflns_limit_l_min -23
_diffrn_reflns_number 15385
_diffrn_reflns_theta_full 24.71
_diffrn_reflns_theta_max 24.71
_diffrn_reflns_theta_min 3.25
_diffrn_standards_decay_% 0
_diffrn_standards_interval_count 0
_diffrn_standards_interval_time 0
_diffrn_standards_number 0
_exptl_absorpt_coefficient_mu 0.686
_exptl_absorpt_correction_T_max 0.9346
_exptl_absorpt_correction_T_min 0.9041
_exptl_absorpt_correction_type multi-scan
_exptl_absorpt_process_details 'SORTAV (Blessing, 1995)'
_exptl_crystal_colour yellow
_exptl_crystal_density_diffrn 1.149
_exptl_crystal_description Block
_exptl_crystal_F_000 612
_exptl_crystal_size_max 0.15
_exptl_crystal_size_mid 0.13
_exptl_crystal_size_min 0.10
_refine_diff_density_max 0.310
_refine_diff_density_min -0.246
_refine_diff_density_rms 0.042
_refine_ls_extinction_method none
_refine_ls_goodness_of_fit_ref 1.050
_refine_ls_hydrogen_treatment constr
_refine_ls_matrix_type full
_refine_ls_number_parameters 362
_refine_ls_number_reflns 5632
_refine_ls_number_restraints 0
_refine_ls_restrained_S_all 1.050
_refine_ls_R_factor_all 0.0410
_refine_ls_R_factor_gt 0.0327
_refine_ls_shift/su_max 0.001
_refine_ls_shift/su_mean 0.000
_refine_ls_structure_factor_coef Fsqd
_refine_ls_weighting_details 'calc w=1/[\s^2^(Fo^2^)+(0.0218P)^2^+0.8038P] where P=(Fo^2^+2Fc^2^)/3'
_refine_ls_weighting_scheme calc
_refine_ls_wR_factor_gt 0.0782
_refine_ls_wR_factor_ref 0.0831
_reflns_number_gt 4918
_reflns_number_total 5632
_reflns_threshold_expression >2sigma(I)
_cod_data_source_file ic101524b_si_002_5.cif
_cod_data_source_block 4
_cod_database_code 4324323

loop_
_symmetry_equiv_pos_as_xyz
'x, y, z'
'-x, -y, -z'

loop_
_atom_site_label
_atom_site_type_symbol
_atom_site_fract_x
_atom_site_fract_y
_atom_site_fract_z
_atom_site_U_iso_or_equiv
_atom_site_adp_type
_atom_site_occupancy
_atom_site_symmetry_multiplicity
_atom_site_calc_flag
_atom_site_refinement_flags
_atom_site_disorder_assembly
_atom_site_disorder_group
Cu1 Cu 0.02781(3) 0.77757(3) 0.234712(12) 0.02916(9) Uani 1 1 d . . .
N1 N 0.02897(17) 0.89600(17) 0.32322(8) 0.0278(4) Uani 1 1 d . . .
N2 N -0.04513(17) 0.86100(16) 0.16117(8) 0.0253(3) Uani 1 1 d . . .
N3 N 0.1366(2) 0.51513(19) 0.24547(9) 0.0374(4) Uani 1 1 d . . .
C1 C -0.0248(2) 1.0064(2) 0.33783(10) 0.0284(4) Uani 1 1 d . . .
H1 H -0.0143 1.0449 0.3847 0.034 Uiso 1 1 calc R . .
C2 C -0.0969(2) 1.0778(2) 0.29425(10) 0.0275(4) Uani 1 1 d . . .
C3 C -0.1514(2) 1.1937(2) 0.32217(11) 0.0346(5) Uani 1 1 d . . .
H3 H -0.1444 1.2296 0.3693 0.042 Uiso 1 1 calc R . .
C4 C -0.2170(2) 1.2478(2) 0.27057(11) 0.0383(5) Uani 1 1 d . . .
H4 H -0.2625 1.3253 0.2763 0.046 Uiso 1 1 calc R . .
C5 C -0.2037(2) 1.1679(2) 0.20927(11) 0.0344(5) Uani 1 1 d . . .
H5 H -0.2388 1.1829 0.1658 0.041 Uiso 1 1 calc R . .
C6 C -0.1305(2) 1.0611(2) 0.22096(10) 0.0276(4) Uani 1 1 d . . .
C7 C -0.1053(2) 0.9691(2) 0.16431(10) 0.0269(4) Uani 1 1 d . . .
H7 H -0.1375 0.9893 0.1214 0.032 Uiso 1 1 calc R . .
C11 C 0.0960(2) 0.8469(2) 0.37950(10) 0.0322(5) Uani 1 1 d . A .
C12 C 0.0008(2) 0.7696(2) 0.42431(10) 0.0351(5) Uani 1 1 d . . .
C13 C 0.0712(3) 0.7209(3) 0.47656(11) 0.0459(6) Uani 1 1 d . A .
H13 H 0.0087 0.6679 0.5075 0.055 Uiso 1 1 calc R . .
C14 C 0.2299(3) 0.7483(3) 0.48408(12) 0.0547(7) Uani 1 1 d . . .
H14 H 0.2760 0.7161 0.5206 0.066 Uiso 1 1 calc R A .
C15 C 0.3216(3) 0.8221(3) 0.43884(12) 0.0514(6) Uani 1 1 d . A .
H15 H 0.4308 0.8400 0.4445 0.062 Uiso 1 1 calc R . .
C16 C 0.2579(2) 0.8711(3) 0.38493(11) 0.0394(5) Uani 1 1 d . . .
C17A C -0.1744(8) 0.7221(8) 0.4142(4) 0.034(2) Uiso 0.527(8) 1 d P A -1
H17A H -0.2058 0.7555 0.3717 0.040 Uiso 0.527(8) 1 calc PR A -1
C18A C -0.2417(7) 0.5665(6) 0.4086(4) 0.0666(19) Uiso 0.527(8) 1 d P A -1
H18A H -0.1990 0.5186 0.3708 0.100 Uiso 0.527(8) 1 calc PR A -1
H18B H -0.3544 0.5431 0.4002 0.100 Uiso 0.527(8) 1 calc PR A -1
H18C H -0.2171 0.5331 0.4511 0.100 Uiso 0.527(8) 1 calc PR A -1
C18B C -0.2333(6) 0.8047(7) 0.4773(2) 0.0473(14) Uiso 0.527(8) 1 d P A -1
H18D H -0.3467 0.7793 0.4732 0.071 Uiso 0.527(8) 1 calc PR A -1
H18E H -0.1905 0.9091 0.4781 0.071 Uiso 0.527(8) 1 calc PR A -1
H18F H -0.1989 0.7765 0.5196 0.071 Uiso 0.527(8) 1 calc PR A -1
C17B C -0.1759(10) 0.7457(10) 0.4178(4) 0.035(3) Uiso 0.473(8) 1 d P A -2
H17B H -0.1990 0.8260 0.3964 0.043 Uiso 0.473(8) 1 calc PR A -2
C18C C -0.2435(7) 0.5943(7) 0.3665(4) 0.060(2) Uiso 0.473(8) 1 d P A -2
H18G H -0.2110 0.5174 0.3850 0.089 Uiso 0.473(8) 1 calc PR A -2
H18H H -0.2033 0.6056 0.3217 0.089 Uiso 0.473(8) 1 calc PR A -2
H18I H -0.3569 0.5689 0.3621 0.089 Uiso 0.473(8) 1 calc PR A -2
C18D C -0.2621(7) 0.7259(9) 0.4808(3) 0.0569(18) Uiso 0.473(8) 1 d P A -2
H18J H -0.2495 0.6402 0.4989 0.085 Uiso 0.473(8) 1 calc PR A -2
H18K H -0.3723 0.7136 0.4697 0.085 Uiso 0.473(8) 1 calc PR A -2
H18L H -0.2209 0.8111 0.5151 0.085 Uiso 0.473(8) 1 calc PR A -2
C19 C 0.3608(2) 0.9524(3) 0.33551(12) 0.0444(6) Uani 1 1 d . A .
H19 H 0.2935 0.9479 0.2937 0.053 Uiso 1 1 calc R . .
C20A C 0.4896(3) 0.8874(3) 0.31339(16) 0.0616(7) Uani 1 1 d . . .
H20A H 0.5624 0.8961 0.3526 0.092 Uiso 1 1 calc R A .
H20B H 0.5444 0.9390 0.2781 0.092 Uiso 1 1 calc R . .
H20C H 0.4451 0.7853 0.2952 0.092 Uiso 1 1 calc R . .
C20B C 0.4253(4) 1.1097(3) 0.36432(17) 0.0724(9) Uani 1 1 d . . .
H20D H 0.3398 1.1513 0.3747 0.109 Uiso 1 1 calc R A .
H20E H 0.4874 1.1615 0.3309 0.109 Uiso 1 1 calc R . .
H20F H 0.4906 1.1185 0.4061 0.109 Uiso 1 1 calc R . .
C21 C -0.0388(2) 0.7916(2) 0.09318(9) 0.0267(4) Uani 1 1 d . . .
C22 C -0.1555(2) 0.6650(2) 0.06834(10) 0.0302(4) Uani 1 1 d . . .
C23 C -0.1504(3) 0.6010(2) 0.00204(11) 0.0377(5) Uani 1 1 d . . .
H23 H -0.2290 0.5157 -0.0161 0.045 Uiso 1 1 calc R . .
C24 C -0.0326(3) 0.6598(2) -0.03774(11) 0.0409(5) Uani 1 1 d . . .
H24 H -0.0318 0.6160 -0.0832 0.049 Uiso 1 1 calc R . .
C25 C 0.0838(3) 0.7820(2) -0.01152(11) 0.0365(5) Uani 1 1 d . . .
H25 H 0.1653 0.8201 -0.0391 0.044 Uiso 1 1 calc R . .
C26 C 0.0847(2) 0.8510(2) 0.05451(10) 0.0298(4) Uani 1 1 d . . .
C27 C -0.2855(2) 0.6024(2) 0.11278(11) 0.0349(5) Uani 1 1 d . . .
H27 H -0.2463 0.6395 0.1612 0.042 Uiso 1 1 calc R . .
C28A C -0.3300(3) 0.4379(3) 0.10541(15) 0.0561(7) Uani 1 1 d . . .
H28D H -0.3727 0.3976 0.0588 0.084 Uiso 1 1 calc R . .
H28E H -0.4080 0.4038 0.1374 0.084 Uiso 1 1 calc R . .
H28F H -0.2380 0.4067 0.1153 0.084 Uiso 1 1 calc R . .
C28B C -0.4243(3) 0.6570(3) 0.09883(16) 0.0622(8) Uani 1 1 d . . .
H28A H -0.3933 0.7627 0.1078 0.093 Uiso 1 1 calc R . .
H28B H -0.5057 0.6181 0.1285 0.093 Uiso 1 1 calc R . .
H28C H -0.4637 0.6254 0.0511 0.093 Uiso 1 1 calc R . .
C29 C 0.2185(2) 0.9795(2) 0.08491(11) 0.0362(5) Uani 1 1 d . . .
H29 H 0.1760 1.0393 0.1196 0.043 Uiso 1 1 calc R . .
C30A C 0.3391(3) 0.9285(3) 0.12219(16) 0.0705(9) Uani 1 1 d . . .
H30D H 0.2907 0.8721 0.1573 0.106 Uiso 1 1 calc R . .
H30E H 0.4222 1.0123 0.1436 0.106 Uiso 1 1 calc R . .
H30F H 0.3824 0.8681 0.0898 0.106 Uiso 1 1 calc R . .
C30B C 0.2934(3) 1.0768(3) 0.03376(12) 0.0475(6) Uani 1 1 d . . .
H30A H 0.3426 1.0233 0.0007 0.071 Uiso 1 1 calc R . .
H30B H 0.3719 1.1613 0.0577 0.071 Uiso 1 1 calc R . .
H30C H 0.2142 1.1084 0.0100 0.071 Uiso 1 1 calc R . .
C31 C 0.0933(2) 0.6130(2) 0.23721(10) 0.0357(5) Uani 1 1 d . . .
C32 C 0.1914(3) 0.3985(2) 0.26563(13) 0.0437(5) Uani 1 1 d . . .
H32 H 0.1024 0.3088 0.2596 0.052 Uiso 1 1 calc R . .
C33 C 0.2442(4) 0.4363(3) 0.34068(15) 0.0699(8) Uani 1 1 d . . .
H33A H 0.3341 0.5220 0.3474 0.105 Uiso 1 1 calc R . .
H33B H 0.2729 0.3551 0.3567 0.105 Uiso 1 1 calc R . .
H33C H 0.1598 0.4562 0.3665 0.105 Uiso 1 1 calc R . .
C34 C 0.3145(4) 0.3729(3) 0.22036(17) 0.0734(9) Uani 1 1 d . . .
H34A H 0.2738 0.3552 0.1727 0.110 Uiso 1 1 calc R . .
H34B H 0.3449 0.2887 0.2316 0.110 Uiso 1 1 calc R . .
H34C H 0.4049 0.4581 0.2273 0.110 Uiso 1 1 calc R . .

loop_
_atom_site_aniso_label
_atom_site_aniso_U_11
_atom_site_aniso_U_22
_atom_site_aniso_U_33
_atom_site_aniso_U_23
_atom_site_aniso_U_13
_atom_site_aniso_U_12
Cu1 0.03454(15) 0.03179(15) 0.02446(14) 0.00605(10) 0.00062(10) 0.01408(10)
N1 0.0267(8) 0.0349(9) 0.0233(8) 0.0053(7) -0.0001(6) 0.0107(7)
N2 0.0282(8) 0.0269(8) 0.0226(8) 0.0040(7) 0.0039(6) 0.0101(7)
N3 0.0411(10) 0.0328(10) 0.0422(11) 0.0089(8) 0.0039(8) 0.0151(8)
C1 0.0273(10) 0.0345(11) 0.0211(10) 0.0021(8) 0.0026(8) 0.0057(8)
C2 0.0263(9) 0.0286(10) 0.0266(10) 0.0031(8) 0.0047(8) 0.0062(8)
C3 0.0394(11) 0.0354(12) 0.0295(11) 0.0002(9) 0.0076(9) 0.0124(9)
C4 0.0442(12) 0.0352(12) 0.0418(13) 0.0053(10) 0.0099(10) 0.0209(10)
C5 0.0406(11) 0.0348(11) 0.0333(11) 0.0092(9) 0.0045(9) 0.0176(9)
C6 0.0295(10) 0.0269(10) 0.0283(10) 0.0067(8) 0.0056(8) 0.0095(8)
C7 0.0291(10) 0.0293(10) 0.0239(10) 0.0081(8) 0.0034(8) 0.0089(8)
C11 0.0343(11) 0.0405(12) 0.0235(10) 0.0011(9) -0.0031(8) 0.0155(9)
C12 0.0420(12) 0.0422(12) 0.0232(10) 0.0037(9) 0.0007(9) 0.0158(10)
C13 0.0541(14) 0.0619(16) 0.0270(11) 0.0123(11) 0.0023(10) 0.0228(12)
C14 0.0602(16) 0.0832(19) 0.0330(13) 0.0150(13) -0.0050(11) 0.0387(14)
C15 0.0401(13) 0.0849(19) 0.0355(13) 0.0088(13) -0.0049(10) 0.0288(13)
C16 0.0352(11) 0.0552(14) 0.0303(11) 0.0037(10) -0.0022(9) 0.0185(10)
C19 0.0317(11) 0.0654(16) 0.0381(13) 0.0094(11) 0.0005(9) 0.0162(11)
C20A 0.0482(15) 0.0574(17) 0.078(2) 0.0029(14) 0.0226(14) 0.0136(12)
C20B 0.084(2) 0.0603(18) 0.086(2) 0.0213(16) 0.0393(18) 0.0331(16)
C21 0.0336(10) 0.0286(10) 0.0223(10) 0.0069(8) 0.0018(8) 0.0149(8)
C22 0.0361(11) 0.0294(11) 0.0279(11) 0.0069(8) 0.0010(8) 0.0129(8)
C23 0.0471(12) 0.0322(11) 0.0331(12) -0.0006(9) -0.0021(10) 0.0127(10)
C24 0.0589(14) 0.0434(13) 0.0257(11) 0.0037(10) 0.0076(10) 0.0232(11)
C25 0.0449(12) 0.0405(12) 0.0298(11) 0.0097(9) 0.0108(9) 0.0183(10)
C26 0.0353(11) 0.0323(11) 0.0270(10) 0.0086(9) 0.0041(8) 0.0158(9)
C27 0.0372(11) 0.0311(11) 0.0360(12) 0.0059(9) 0.0032(9) 0.0084(9)
C28A 0.0646(16) 0.0375(14) 0.0680(18) 0.0156(12) 0.0244(14) 0.0114(12)
C28B 0.0425(14) 0.0670(18) 0.088(2) 0.0339(16) 0.0187(13) 0.0225(13)
C29 0.0348(11) 0.0412(12) 0.0320(11) 0.0072(9) 0.0071(9) 0.0082(9)
C30A 0.0479(15) 0.080(2) 0.080(2) 0.0431(17) -0.0157(14) 0.0000(14)
C30B 0.0472(13) 0.0451(14) 0.0485(14) 0.0153(11) 0.0053(11) 0.0064(11)
C31 0.0412(12) 0.0386(12) 0.0289(11) 0.0050(9) 0.0012(9) 0.0137(10)
C32 0.0459(13) 0.0361(12) 0.0571(15) 0.0179(11) 0.0072(11) 0.0191(10)
C33 0.094(2) 0.0679(19) 0.0603(18) 0.0199(15) -0.0067(16) 0.0402(17)
C34 0.078(2) 0.078(2) 0.089(2) 0.0301(18) 0.0305(17) 0.0512(17)

loop_
_atom_type_symbol
_atom_type_description
_atom_type_scat_dispersion_real
_atom_type_scat_dispersion_imag
_atom_type_scat_source
C C 0.0033 0.0016 'International Tables Vol C Tables 4.2.6.8 and 6.1.1.4'
H H 0.0000 0.0000 'International Tables Vol C Tables 4.2.6.8 and 6.1.1.4'
Cu Cu 0.3201 1.2651 'International Tables Vol C Tables 4.2.6.8 and 6.1.1.4'
N N 0.0061 0.0033 'International Tables Vol C Tables 4.2.6.8 and 6.1.1.4'

loop_
_geom_angle_atom_site_label_1
_geom_angle_atom_site_label_2
_geom_angle_atom_site_label_3
_geom_angle
C31 Cu1 N2 132.86(8)
C31 Cu1 N1 116.35(8)
N2 Cu1 N1 110.79(7)
C1 N1 C11 116.68(16)
C1 N1 Cu1 129.86(13)
C11 N1 Cu1 113.42(12)
C7 N2 C21 114.69(15)
C7 N2 Cu1 128.97(13)
C21 N2 Cu1 116.28(11)
C31 N3 C32 172.2(2)
N1 C1 C2 129.65(18)
N1 C1 H1 115.2
C2 C1 H1 115.2
C3 C2 C1 119.65(18)
C3 C2 C6 106.24(17)
C1 C2 C6 134.11(18)
C4 C3 C2 110.01(18)
C4 C3 H3 125.0
C2 C3 H3 125.0
C5 C4 C3 107.54(18)
C5 C4 H4 126.2
C3 C4 H4 126.2
C4 C5 C6 110.07(18)
C4 C5 H5 125.0
C6 C5 H5 125.0
C7 C6 C5 118.44(18)
C7 C6 C2 135.41(18)
C5 C6 C2 106.15(17)
N2 C7 C6 130.64(18)
N2 C7 H7 114.7
C6 C7 H7 114.7
C12 C11 C16 121.59(19)
C12 C11 N1 120.28(17)
C16 C11 N1 118.01(18)
C13 C12 C11 117.95(19)
C13 C12 C17A 118.5(3)
C11 C12 C17A 123.2(3)
C13 C12 C17B 121.3(4)
C11 C12 C17B 120.7(4)
C17A C12 C17B 8.8(5)
C14 C13 C12 121.2(2)
C14 C13 H13 119.4
C12 C13 H13 119.4
C15 C14 C13 120.1(2)
C15 C14 H14 119.9
C13 C14 H14 119.9
C14 C15 C16 121.4(2)
C14 C15 H15 119.3
C16 C15 H15 119.3
C15 C16 C11 117.7(2)
C15 C16 C19 120.7(2)
C11 C16 C19 121.55(19)
C18A C17A C12 113.7(6)
C18A C17A C18B 111.5(6)
C12 C17A C18B 105.7(5)
C18A C17A H17A 108.6
C12 C17A H17A 108.6
C18B C17A H17A 108.6
C18D C17B C12 118.0(6)
C18D C17B C18C 105.7(6)
C12 C17B C18C 104.9(5)
C18D C17B H17B 109.3
C12 C17B H17B 109.3
C18C C17B H17B 109.3
C17B C18C H18G 109.5
C17B C18C H18H 109.5
H18G C18C H18H 109.5
C17B C18C H18I 109.5
H18G C18C H18I 109.5
H18H C18C H18I 109.5
C17B C18D H18J 109.5
C17B C18D H18K 109.5
H18J C18D H18K 109.5
C17B C18D H18L 109.5
H18J C18D H18L 109.5
H18K C18D H18L 109.5
C20B C19 C16 110.5(2)
C20B C19 C20A 110.9(2)
C16 C19 C20A 113.9(2)
C20B C19 H19 107.0
C16 C19 H19 107.0
C20A C19 H19 107.0
C19 C20A H20A 109.5
C19 C20A H20B 109.5
H20A C20A H20B 109.5
C19 C20A H20C 109.5
H20A C20A H20C 109.5
H20B C20A H20C 109.5
C19 C20B H20D 109.5
C19 C20B H20E 109.5
H20D C20B H20E 109.5
C19 C20B H20F 109.5
H20D C20B H20F 109.5
H20E C20B H20F 109.5
C22 C21 C26 122.12(17)
C22 C21 N2 118.53(16)
C26 C21 N2 119.34(17)
C23 C22 C21 118.05(18)
C23 C22 C27 121.60(18)
C21 C22 C27 120.34(17)
C24 C23 C22 120.9(2)
C24 C23 H23 119.6
C22 C23 H23 119.6
C25 C24 C23 120.12(19)
C25 C24 H24 119.9
C23 C24 H24 119.9
C24 C25 C26 121.53(19)
C24 C25 H25 119.2
C26 C25 H25 119.2
C25 C26 C21 117.25(18)
C25 C26 C29 121.41(17)
C21 C26 C29 121.25(17)
C28B C27 C28A 111.7(2)
C28B C27 C22 110.37(18)
C28A C27 C22 112.75(18)
C28B C27 H27 107.2
C28A C27 H27 107.2
C22 C27 H27 107.2
C27 C28A H28D 109.5
C27 C28A H28E 109.5
H28D C28A H28E 109.5
C27 C28A H28F 109.5
H28D C28A H28F 109.5
H28E C28A H28F 109.5
C27 C28B H28A 109.5
C27 C28B H28B 109.5
H28A C28B H28B 109.5
C27 C28B H28C 109.5
H28A C28B H28C 109.5
H28B C28B H28C 109.5
C30A C29 C26 110.11(19)
C30A C29 C30B 110.42(19)
C26 C29 C30B 114.31(18)
C30A C29 H29 107.2
C26 C29 H29 107.2
C30B C29 H29 107.2
C29 C30A H30D 109.5
C29 C30A H30E 109.5
H30D C30A H30E 109.5
C29 C30A H30F 109.5
H30D C30A H30F 109.5
H30E C30A H30F 109.5
C29 C30B H30A 109.5
C29 C30B H30B 109.5
H30A C30B H30B 109.5
C29 C30B H30C 109.5
H30A C30B H30C 109.5
H30B C30B H30C 109.5
N3 C31 Cu1 173.35(19)
N3 C32 C34 109.77(19)
N3 C32 C33 107.8(2)
C34 C32 C33 114.3(2)
N3 C32 H32 108.3
C34 C32 H32 108.3
C33 C32 H32 108.3
C32 C33 H33A 109.5
C32 C33 H33B 109.5
H33A C33 H33B 109.5
C32 C33 H33C 109.5
H33A C33 H33C 109.5
H33B C33 H33C 109.5
C32 C34 H34A 109.5
C32 C34 H34B 109.5
H34A C34 H34B 109.5
C32 C34 H34C 109.5
H34A C34 H34C 109.5
H34B C34 H34C 109.5

loop_
_geom_bond_atom_site_label_1
_geom_bond_atom_site_label_2
_geom_bond_distance
Cu1 C31 1.858(2)
Cu1 N2 1.9341(15)
Cu1 N1 1.9758(16)
N1 C1 1.301(2)
N1 C11 1.444(2)
N2 C7 1.306(2)
N2 C21 1.442(2)
N3 C31 1.151(3)
N3 C32 1.449(3)
C1 C2 1.418(3)
C1 H1 0.9500
C2 C3 1.410(3)
C2 C6 1.455(3)
C3 C4 1.392(3)
C3 H3 0.9500
C4 C5 1.388(3)
C4 H4 0.9500
C5 C6 1.413(3)
C5 H5 0.9500
C6 C7 1.413(3)
C7 H7 0.9500
C11 C12 1.398(3)
C11 C16 1.409(3)
C12 C13 1.394(3)
C12 C17A 1.514(8)
C12 C17B 1.541(9)
C13 C14 1.379(3)
C13 H13 0.9500
C14 C15 1.374(4)
C14 H14 0.9500
C15 C16 1.391(3)
C15 H15 0.9500
C16 C19 1.515(3)
C17A C18A 1.456(9)
C17A C18B 1.590(9)
C17A H17A 1.0000
C18A H18A 0.9800
C18A H18B 0.9800
C18A H18C 0.9800
C18B H18D 0.9800
C18B H18E 0.9800
C18B H18F 0.9800
C17B C18D 1.499(10)
C17B C18C 1.633(10)
C17B H17B 1.0000
C18C H18G 0.9800
C18C H18H 0.9800
C18C H18I 0.9800
C18D H18J 0.9800
C18D H18K 0.9800
C18D H18L 0.9800
C19 C20B 1.509(4)
C19 C20A 1.520(3)
C19 H19 1.0000
C20A H20A 0.9800
C20A H20B 0.9800
C20A H20C 0.9800
C20B H20D 0.9800
C20B H20E 0.9800
C20B H20F 0.9800
C21 C22 1.402(3)
C21 C26 1.405(3)
C22 C23 1.392(3)
C22 C27 1.527(3)
C23 C24 1.382(3)
C23 H23 0.9500
C24 C25 1.381(3)
C24 H24 0.9500
C25 C26 1.395(3)
C25 H25 0.9500
C26 C29 1.520(3)
C27 C28B 1.516(3)
C27 C28A 1.525(3)
C27 H27 1.0000
C28A H28D 0.9800
C28A H28E 0.9800
C28A H28F 0.9800
C28B H28A 0.9800
C28B H28B 0.9800
C28B H28C 0.9800
C29 C30A 1.519(3)
C29 C30B 1.522(3)
C29 H29 1.0000
C30A H30D 0.9800
C30A H30E 0.9800
C30A H30F 0.9800
C30B H30A 0.9800
C30B H30B 0.9800
C30B H30C 0.9800
C32 C34 1.504(3)
C32 C33 1.516(4)
C32 H32 1.0000
C33 H33A 0.9800
C33 H33B 0.9800
C33 H33C 0.9800
C34 H34A 0.9800
C34 H34B 0.9800
C34 H34C 0.9800
